data_1560158
loop_
_publ_author_name
'Wang, Chi-Hsien'
'Chen, Kai-Jen'
'Wu, Tsung-Huan'
'Chang, Hung-Kai'
'Tsuchido, Yoshitaka'
'Sei, Yoshihisa'
'Chen, Pei-Lin'
'Horie, Masaki'

_publ_section_title
;
 Ring rotation of ferrocene in interlocked molecules in single crystals
;
_journal_issue 11
_journal_name_full 'Chemical Science'
_journal_page_first 3871
_journal_page_last 3875
_journal_paper_doi 10.1039/D0SC06876D
_journal_volume 12
_journal_year 2021
_chemical_formula_moiety 'C32 H40 F6 Fe N O6 P'
_chemical_formula_sum 'C32 H40 F6 Fe N O6 P'
_chemical_formula_weight 735.47
_chemical_name_systematic '[ferrocenylmethyl(methy) ammonium hexafluorophosphate][dibenzo[18]crown-6 ether]'
_space_group_IT_number 14
_space_group_name_Hall '-P 2yn'
_space_group_name_H-M_alt 'P 1 21/n 1'
_symmetry_cell_setting monoclinic
_symmetry_space_group_name_H-M 'P 1 21/n 1'
_atom_sites_solution_hydrogens geom
_atom_sites_solution_primary direct
_atom_sites_solution_secondary difmap
_audit_creation_method SHELXL-97
_audit_update_record
;
2020-09-24 deposited with the CCDC.	2021-01-22 downloaded from the CCDC.
;
_cell_angle_alpha 90.00
_cell_angle_beta 111.171(2)
_cell_angle_gamma 90.00
_cell_formula_units_Z 4
_cell_length_a 10.2753(9)
_cell_length_b 25.224(2)
_cell_length_c 13.5486(11)
_cell_measurement_reflns_used 9865
_cell_measurement_temperature 100(2)
_cell_measurement_theta_max 25.049
_cell_measurement_theta_min 2.273
_cell_volume 3274.6(5)
_computing_molecular_graphics 'Ortep-3 for Windows (Farrugia, 1997)'
_computing_publication_material 'WinGX publication routines (Farrugia, 1999)'
_computing_structure_refinement 'SHELXL-97 (Sheldrick, 1997)'
_computing_structure_solution 'SHELXS-86 (Sheldrick, 1986)'
_diffrn_ambient_temperature 100(2)
_diffrn_measured_fraction_theta_full 0.995
_diffrn_measured_fraction_theta_max 0.995
_diffrn_measurement_device_type 'D8 Venture'
_diffrn_radiation_monochromator graphite
_diffrn_radiation_source 'fine-focus sealed tube'
_diffrn_radiation_type MoK\a
_diffrn_radiation_wavelength 0.71073
_diffrn_reflns_av_R_equivalents 0.0467
_diffrn_reflns_av_sigmaI/netI 0.0251
_diffrn_reflns_limit_h_max 12
_diffrn_reflns_limit_h_min -12
_diffrn_reflns_limit_k_max 30
_diffrn_reflns_limit_k_min -30
_diffrn_reflns_limit_l_max 16
_diffrn_reflns_limit_l_min -15
_diffrn_reflns_number 51580
_diffrn_reflns_theta_full 25.07
_diffrn_reflns_theta_max 25.07
_diffrn_reflns_theta_min 2.27
_exptl_absorpt_coefficient_mu 0.588
_exptl_absorpt_correction_T_max 0.9222
_exptl_absorpt_correction_T_min 0.7379
_exptl_absorpt_correction_type multi-scan
_exptl_absorpt_process_details SADABS
_exptl_crystal_colour yellow
_exptl_crystal_density_diffrn 1.492
_exptl_crystal_density_method 'not measured'
_exptl_crystal_description prism
_exptl_crystal_F_000 1528
_exptl_crystal_recrystallization_method 'Re-crystallisation from solvent: CH2Cl2, diethylether'
_exptl_crystal_size_max 0.55
_exptl_crystal_size_mid 0.19
_exptl_crystal_size_min 0.14
_refine_diff_density_max 1.475
_refine_diff_density_min -2.197
_refine_diff_density_rms 0.110
_refine_ls_extinction_method none
_refine_ls_goodness_of_fit_ref 1.022
_refine_ls_hydrogen_treatment constr
_refine_ls_matrix_type full
_refine_ls_number_parameters 434
_refine_ls_number_reflns 5801
_refine_ls_number_restraints 2
_refine_ls_restrained_S_all 1.022
_refine_ls_R_factor_all 0.0957
_refine_ls_R_factor_gt 0.0767
_refine_ls_shift/su_max 0.115
_refine_ls_shift/su_mean 0.006
_refine_ls_structure_factor_coef Fsqd
_refine_ls_weighting_details 'calc w=1/[\s^2^(Fo^2^)+(0.0878P)^2^+19.5187P] where P=(Fo^2^+2Fc^2^)/3'
_refine_ls_weighting_scheme calc
_refine_ls_wR_factor_gt 0.1887
_refine_ls_wR_factor_ref 0.2102
_reflns_number_gt 4656
_reflns_number_total 5801
_reflns_threshold_expression >2sigma(I)
_cod_data_source_file d0sc06876d3.cif
_cod_data_source_block d19043
_cod_depositor_comments 'Adding full bibliography for 1560152--1560177.cif.'
_cod_original_sg_symbol_H-M 'P 21/n'
_cod_database_code 1560158

loop_
_symmetry_equiv_pos_as_xyz
'x, y, z'
'-x+1/2, y+1/2, -z+1/2'
'-x, -y, -z'
'x-1/2, -y-1/2, z-1/2'

loop_
_atom_site_label
_atom_site_type_symbol
_atom_site_fract_x
_atom_site_fract_y
_atom_site_fract_z
_atom_site_U_iso_or_equiv
_atom_site_adp_type
_atom_site_occupancy
_atom_site_symmetry_multiplicity
_atom_site_calc_flag
_atom_site_refinement_flags
_atom_site_disorder_assembly
_atom_site_disorder_group
C1 C 0.2613(11) 0.4797(3) 0.9485(6) 0.0297(19) Uani 0.70 1 d P A 1
H1 H 0.3509 0.4960 0.9957 0.036 Uiso 0.70 1 calc PR A 1
C2 C 0.1233(12) 0.4958(3) 0.9368(6) 0.0261(15) Uani 0.70 1 d P A 1
H2 H 0.0997 0.5263 0.9745 0.031 Uiso 0.70 1 calc PR A 1
C3 C 0.0244(9) 0.4623(4) 0.8620(8) 0.0309(17) Uani 0.70 1 d P A 1
H3 H -0.0795 0.4646 0.8393 0.037 Uiso 0.70 1 calc PR A 1
C4 C 0.1005(16) 0.4247(4) 0.8266(7) 0.038(2) Uani 0.70 1 d P A 1
H4 H 0.0591 0.3960 0.7735 0.046 Uiso 0.70 1 calc PR A 1
C5 C 0.2454(14) 0.4350(4) 0.8780(10) 0.040(3) Uani 0.70 1 d P A 1
H5 H 0.3231 0.4148 0.8673 0.048 Uiso 0.70 1 calc PR A 1
C1' C 0.204(3) 0.4867(9) 0.9468(17) 0.030(6) Uiso 0.30 1 d PD A 2
H1' H 0.2554 0.5114 1.0057 0.036 Uiso 0.30 1 calc PR A 2
C2' C 0.055(3) 0.4817(13) 0.895(2) 0.044(7) Uiso 0.30 1 d PD A 2
H2' H -0.0172 0.5030 0.9101 0.053 Uiso 0.30 1 calc PR A 2
C3' C 0.032(3) 0.4413(13) 0.825(2) 0.047(7) Uiso 0.30 1 d P A 2
H3' H -0.0627 0.4304 0.7755 0.057 Uiso 0.30 1 calc PR A 2
C4' C 0.152(3) 0.4201(10) 0.8235(19) 0.028(6) Uiso 0.30 1 d PD A 2
H4' H 0.1626 0.3907 0.7774 0.034 Uiso 0.30 1 calc PR A 2
C5' C 0.262(3) 0.4486(12) 0.902(2) 0.029(7) Uiso 0.30 1 d PD A 2
H5' H 0.3637 0.4421 0.9202 0.034 Uiso 0.30 1 calc PR A 2
C6 C 0.2573(6) 0.52540(19) 0.7035(4) 0.0313(11) Uani 1 1 d . A 3
H6 H 0.3493 0.5111 0.7062 0.038 Uiso 1 1 calc R A 3
C7 C 0.1243(6) 0.5072(2) 0.6371(4) 0.0377(12) Uani 1 1 d . A 3
H7 H 0.1060 0.4774 0.5851 0.045 Uiso 1 1 calc R A 3
C8 C 0.0207(6) 0.5380(2) 0.6577(4) 0.0377(12) Uani 1 1 d . A 3
H8 H -0.0825 0.5335 0.6229 0.045 Uiso 1 1 calc R A 3
C9 C 0.0891(5) 0.57473(19) 0.7377(4) 0.0310(10) Uani 1 1 d . A 3
H9 H 0.0426 0.6013 0.7687 0.037 Uiso 1 1 calc R A 3
C10 C 0.2367(5) 0.56757(18) 0.7669(4) 0.0278(10) Uani 1 1 d . A 3
C11 C 0.3449(5) 0.59687(18) 0.8533(4) 0.0303(10) Uani 1 1 d . A 3
H11A H 0.4284 0.5741 0.8832 0.036 Uiso 1 1 calc R A 3
H11B H 0.3088 0.6043 0.9105 0.036 Uiso 1 1 calc R A 3
C12 C 0.4575(6) 0.6837(2) 0.9089(4) 0.0365(12) Uani 1 1 d . A 3
H12A H 0.4844 0.7169 0.8838 0.055 Uiso 1 1 calc R A 3
H12B H 0.5410 0.6660 0.9575 0.055 Uiso 1 1 calc R A 3
H12C H 0.3934 0.6914 0.9459 0.055 Uiso 1 1 calc R A 3
C13 C 0.2750(5) 0.6186(2) 0.5042(4) 0.0331(11) Uani 1 1 d . B 3
H13A H 0.2375 0.6311 0.4299 0.040 Uiso 1 1 calc R B 3
H13B H 0.2419 0.5819 0.5062 0.040 Uiso 1 1 calc R B 3
C14 C 0.4310(5) 0.6196(2) 0.5446(4) 0.0346(11) Uani 1 1 d . B 3
H14A H 0.4652 0.5988 0.4969 0.042 Uiso 1 1 calc R B 3
H14B H 0.4640 0.6566 0.5462 0.042 Uiso 1 1 calc R B 3
C15 C 0.6264(5) 0.5820(2) 0.6772(4) 0.0371(12) Uani 1 1 d . B 3
H15A H 0.6820 0.6111 0.6633 0.044 Uiso 1 1 calc R B 3
H15B H 0.6334 0.5507 0.6352 0.044 Uiso 1 1 calc R B 3
C16 C 0.6804(6) 0.56864(19) 0.7922(4) 0.0370(12) Uani 1 1 d . B 3
H16A H 0.6220 0.5405 0.8059 0.044 Uiso 1 1 calc R B 3
H16B H 0.7771 0.5551 0.8133 0.044 Uiso 1 1 calc R B 3
C17 C 0.7917(5) 0.64851(19) 0.8721(4) 0.0292(10) Uani 1 1 d . B 3
C18 C 0.9232(5) 0.6323(2) 0.9350(4) 0.0355(11) Uani 1 1 d . B 3
H18 H 0.9369 0.5976 0.9642 0.043 Uiso 1 1 calc R B 3
C19 C 1.0363(6) 0.6664(2) 0.9560(4) 0.0412(13) Uani 1 1 d . B 3
H19 H 1.1276 0.6550 0.9982 0.049 Uiso 1 1 calc R B 3
C20 C 1.0144(6) 0.7169(2) 0.9152(4) 0.0403(13) Uani 1 1 d . B 3
H20 H 1.0913 0.7404 0.9300 0.048 Uiso 1 1 calc R B 3
C21 C 0.8820(6) 0.7340(2) 0.8527(4) 0.0362(12) Uani 1 1 d . B 3
H21 H 0.8685 0.7693 0.8263 0.043 Uiso 1 1 calc R B 3
C22 C 0.7694(5) 0.6997(2) 0.8288(4) 0.0295(10) Uani 1 1 d . B 3
C23 C 0.6114(6) 0.76543(19) 0.7277(4) 0.0366(12) Uani 1 1 d . B 3
H23A H 0.6736 0.7748 0.6890 0.044 Uiso 1 1 calc R B 3
H23B H 0.6320 0.7896 0.7889 0.044 Uiso 1 1 calc R B 3
C24 C 0.4624(6) 0.7713(2) 0.6562(4) 0.0359(12) Uani 1 1 d . B 3
H24A H 0.4472 0.8072 0.6246 0.043 Uiso 1 1 calc R B 3
H24B H 0.4402 0.7451 0.5981 0.043 Uiso 1 1 calc R B 3
C25 C 0.2345(5) 0.77901(19) 0.6550(4) 0.0359(12) Uani 1 1 d . B 3
H25A H 0.2045 0.7639 0.5828 0.043 Uiso 1 1 calc R B 3
H25B H 0.2286 0.8181 0.6491 0.043 Uiso 1 1 calc R B 3
C26 C 0.1421(6) 0.75925(19) 0.7106(4) 0.0365(12) Uani 1 1 d . B 3
H26A H 0.1803 0.7705 0.7857 0.044 Uiso 1 1 calc R B 3
H26B H 0.0479 0.7749 0.6776 0.044 Uiso 1 1 calc R B 3
C27 C 0.0359(5) 0.68324(18) 0.6107(4) 0.0265(10) Uani 1 1 d . B 3
C28 C -0.1061(5) 0.6883(2) 0.5886(4) 0.0332(11) Uani 1 1 d . B 3
H28 H -0.1383 0.7073 0.6358 0.040 Uiso 1 1 calc R B 3
C29 C -0.2012(6) 0.6659(2) 0.4982(4) 0.0390(12) Uani 1 1 d . B 3
H29 H -0.2985 0.6696 0.4832 0.047 Uiso 1 1 calc R B 3
C30 C -0.1545(5) 0.6380(2) 0.4295(4) 0.0373(12) Uani 1 1 d . B 3
H30 H -0.2197 0.6222 0.3677 0.045 Uiso 1 1 calc R B 3
C31 C -0.0123(5) 0.6330(2) 0.4506(4) 0.0340(11) Uani 1 1 d . B 3
H31 H 0.0192 0.6139 0.4030 0.041 Uiso 1 1 calc R B 3
C32 C 0.0839(5) 0.65554(18) 0.5406(4) 0.0268(10) Uani 1 1 d . B 3
F1 F 0.6806(10) 0.4264(3) 0.8794(7) 0.079(2) Uiso 0.60 1 d P C 3
F2 F 0.4641(7) 0.3915(3) 0.7954(5) 0.061 Uiso 0.60 1 d P C 3
F3 F 0.5406(7) 0.3551(2) 0.6743(5) 0.0526(14) Uiso 0.60 1 d P C 3
F4 F 0.7565(8) 0.3834(3) 0.7663(6) 0.072(2) Uiso 0.60 1 d P C 3
F5 F 0.5575(9) 0.4431(3) 0.7139(6) 0.080(2) Uiso 0.60 1 d P C 3
F6 F 0.6476(6) 0.3365(2) 0.8483(4) 0.0444(13) Uiso 0.60 1 d P C 3
F1' F 0.7427(13) 0.4210(5) 0.8754(9) 0.070(3) Uiso 0.40 1 d P C 4
F2' F 0.5399(10) 0.4432(4) 0.8405(8) 0.062 Uiso 0.40 1 d P C 4
F3' F 0.4857(11) 0.3657(4) 0.6955(8) 0.061 Uiso 0.40 1 d P C 4
F4' F 0.6946(12) 0.3703(4) 0.7293(9) 0.061 Uiso 0.40 1 d P C 4
F5' F 0.6305(12) 0.4426(4) 0.7037(9) 0.068(3) Uiso 0.40 1 d P C 4
F6' F 0.6030(13) 0.3564(5) 0.8646(10) 0.080(3) Uiso 0.40 1 d P C 4
Fe1 Fe 0.14632(7) 0.50023(2) 0.79276(5) 0.0261(2) Uani 1 1 d . . .
N1 N 0.3872(4) 0.64842(15) 0.8171(3) 0.0269(8) Uani 1 1 d . . .
H1A H 0.4467 0.6416 0.7816 0.032 Uiso 1 1 calc R A 3
H1B H 0.3093 0.6651 0.7710 0.032 Uiso 1 1 calc R A 3
O1 O 0.2265(3) 0.65248(13) 0.5692(2) 0.0286(7) Uani 1 1 d . . .
O2 O 0.4844(3) 0.59779(14) 0.6481(3) 0.0323(8) Uani 1 1 d . . .
O3 O 0.6780(4) 0.61505(13) 0.8538(3) 0.0321(8) Uani 1 1 d . . .
O4 O 0.6355(3) 0.71156(13) 0.7638(3) 0.0332(8) Uani 1 1 d . . .
O5 O 0.3736(4) 0.76343(14) 0.7141(3) 0.0328(8) Uani 1 1 d . . .
O6 O 0.1320(3) 0.70231(12) 0.7050(3) 0.0285(7) Uani 1 1 d . . .
P1 P 0.60724(16) 0.39404(7) 0.78128(12) 0.0444(4) Uani 1 1 d . . .

loop_
_atom_site_aniso_label
_atom_site_aniso_U_11
_atom_site_aniso_U_22
_atom_site_aniso_U_33
_atom_site_aniso_U_23
_atom_site_aniso_U_13
_atom_site_aniso_U_12
C1 0.028(5) 0.030(5) 0.033(4) 0.012(4) 0.014(4) 0.004(4)
C2 0.040(5) 0.024(4) 0.020(4) 0.002(3) 0.018(4) -0.005(4)
C3 0.036(4) 0.031(4) 0.028(4) 0.000(4) 0.014(4) -0.015(4)
C4 0.064(8) 0.022(4) 0.038(5) -0.002(3) 0.029(5) -0.010(5)
C5 0.072(8) 0.021(5) 0.040(7) 0.007(5) 0.034(6) 0.012(5)
C6 0.043(3) 0.029(3) 0.028(2) 0.000(2) 0.020(2) -0.005(2)
C7 0.060(4) 0.032(3) 0.023(2) -0.004(2) 0.018(2) -0.013(2)
C8 0.038(3) 0.036(3) 0.034(3) 0.005(2) 0.007(2) -0.012(2)
C9 0.036(3) 0.027(2) 0.032(3) 0.007(2) 0.015(2) 0.001(2)
C10 0.038(3) 0.025(2) 0.022(2) 0.0020(18) 0.012(2) -0.004(2)
C11 0.040(3) 0.024(2) 0.026(2) 0.0023(19) 0.011(2) -0.005(2)
C12 0.045(3) 0.034(3) 0.027(3) -0.004(2) 0.009(2) -0.011(2)
C13 0.041(3) 0.038(3) 0.023(2) -0.005(2) 0.014(2) 0.004(2)
C14 0.040(3) 0.037(3) 0.032(3) -0.001(2) 0.020(2) 0.002(2)
C15 0.032(3) 0.034(3) 0.046(3) -0.002(2) 0.014(2) 0.004(2)
C16 0.038(3) 0.023(2) 0.046(3) 0.002(2) 0.011(2) 0.002(2)
C17 0.031(2) 0.031(2) 0.028(2) 0.0005(19) 0.012(2) 0.000(2)
C18 0.039(3) 0.041(3) 0.028(3) 0.001(2) 0.014(2) 0.005(2)
C19 0.032(3) 0.062(4) 0.031(3) -0.007(3) 0.013(2) 0.003(3)
C20 0.038(3) 0.054(3) 0.033(3) -0.011(2) 0.017(2) -0.014(3)
C21 0.043(3) 0.037(3) 0.032(3) -0.002(2) 0.017(2) -0.011(2)
C22 0.030(3) 0.033(3) 0.026(2) 0.000(2) 0.011(2) -0.002(2)
C23 0.046(3) 0.023(2) 0.044(3) 0.007(2) 0.020(3) -0.002(2)
C24 0.048(3) 0.029(3) 0.033(3) 0.007(2) 0.018(2) 0.002(2)
C25 0.039(3) 0.021(2) 0.040(3) 0.004(2) 0.005(2) 0.001(2)
C26 0.039(3) 0.025(3) 0.046(3) -0.010(2) 0.016(2) 0.000(2)
C27 0.030(2) 0.021(2) 0.026(2) 0.0010(18) 0.0069(19) -0.0010(18)
C28 0.032(3) 0.031(3) 0.036(3) 0.005(2) 0.013(2) 0.005(2)
C29 0.029(3) 0.037(3) 0.046(3) 0.007(2) 0.008(2) 0.001(2)
C30 0.033(3) 0.037(3) 0.032(3) 0.002(2) 0.000(2) -0.003(2)
C31 0.038(3) 0.035(3) 0.026(2) -0.002(2) 0.008(2) 0.002(2)
C32 0.029(2) 0.026(2) 0.025(2) 0.0024(18) 0.0078(19) 0.0000(19)
Fe1 0.0346(4) 0.0213(4) 0.0260(4) 0.0016(3) 0.0154(3) -0.0019(3)
N1 0.030(2) 0.026(2) 0.0240(19) 0.0012(16) 0.0097(17) -0.0058(16)
O1 0.0285(17) 0.0315(17) 0.0268(17) -0.0049(14) 0.0111(14) 0.0000(14)
O2 0.0294(18) 0.0378(19) 0.0316(18) 0.0045(15) 0.0133(15) 0.0005(15)
O3 0.0337(19) 0.0260(17) 0.0356(19) 0.0041(14) 0.0112(15) -0.0007(14)
O4 0.0324(19) 0.0245(17) 0.0384(19) 0.0088(14) 0.0078(15) -0.0016(14)
O5 0.0369(19) 0.0305(18) 0.0310(18) 0.0051(14) 0.0123(15) -0.0008(14)
O6 0.0318(18) 0.0241(16) 0.0287(17) -0.0037(13) 0.0101(14) -0.0008(13)
P1 0.0361(8) 0.0502(9) 0.0445(8) -0.0035(7) 0.0115(7) -0.0007(6)

loop_
_atom_type_symbol
_atom_type_description
_atom_type_scat_dispersion_real
_atom_type_scat_dispersion_imag
_atom_type_scat_source
C C 0.0033 0.0016 'International Tables Vol C Tables 4.2.6.8 and 6.1.1.4'
H H 0.0000 0.0000 'International Tables Vol C Tables 4.2.6.8 and 6.1.1.4'
F F 0.0171 0.0103 'International Tables Vol C Tables 4.2.6.8 and 6.1.1.4'
Fe Fe 0.3463 0.8444 'International Tables Vol C Tables 4.2.6.8 and 6.1.1.4'
N N 0.0061 0.0033 'International Tables Vol C Tables 4.2.6.8 and 6.1.1.4'
O O 0.0106 0.0060 'International Tables Vol C Tables 4.2.6.8 and 6.1.1.4'
P P 0.1023 0.0942 'International Tables Vol C Tables 4.2.6.8 and 6.1.1.4'

loop_
_geom_angle_atom_site_label_1
_geom_angle_atom_site_label_2
_geom_angle_atom_site_label_3
_geom_angle
_geom_angle_site_symmetry_1
_geom_angle_site_symmetry_3
_geom_angle_publ_flag
C2 C1 C5 106.1(8) . . ?
C2 C1 Fe1 68.8(4) . . ?
C5 C1 Fe1 68.7(5) . . ?
C2 C1 H1 126.9 . . ?
C5 C1 H1 127.0 . . ?
Fe1 C1 H1 126.9 . . ?
C3 C2 C1 109.5(7) . . ?
C3 C2 Fe1 69.7(4) . . ?
C1 C2 Fe1 70.7(4) . . ?
C3 C2 H2 125.2 . . ?
C1 C2 H2 125.3 . . ?
Fe1 C2 H2 125.2 . . ?
C4 C3 C2 107.3(8) . . ?
C4 C3 Fe1 69.8(5) . . ?
C2 C3 Fe1 69.6(4) . . ?
C4 C3 H3 126.3 . . ?
C2 C3 H3 126.4 . . ?
Fe1 C3 H3 126.3 . . ?
C3 C4 C5 108.7(9) . . ?
C3 C4 Fe1 69.8(5) . . ?
C5 C4 Fe1 69.9(5) . . ?
C3 C4 H4 125.7 . . ?
C5 C4 H4 125.6 . . ?
Fe1 C4 H4 125.6 . . ?
C4 C5 C1 108.3(9) . . ?
C4 C5 Fe1 69.6(6) . . ?
C1 C5 Fe1 70.3(5) . . ?
C4 C5 H5 125.9 . . ?
C1 C5 H5 125.8 . . ?
Fe1 C5 H5 125.9 . . ?
C5' C1' C2' 105.7(19) . . ?
C5' C1' Fe1 70.6(15) . . ?
C2' C1' Fe1 68.8(13) . . ?
C5' C1' H1' 127.3 . . ?
C2' C1' H1' 127.0 . . ?
Fe1 C1' H1' 127.2 . . ?
C3' C2' C1' 107(2) . . ?
C3' C2' Fe1 72.3(17) . . ?
C1' C2' Fe1 68.7(13) . . ?
C3' C2' H2' 126.2 . . ?
C1' C2' H2' 126.5 . . ?
Fe1 C2' H2' 126.3 . . ?
C2' C3' C4' 112(3) . . ?
C2' C3' Fe1 68.3(17) . . ?
C4' C3' Fe1 71.7(17) . . ?
C2' C3' H3' 124.1 . . ?
C4' C3' H3' 123.8 . . ?
Fe1 C3' H3' 123.9 . . ?
C3' C4' C5' 106(3) . . ?
C3' C4' Fe1 69.7(16) . . ?
C5' C4' Fe1 67.3(16) . . ?
C3' C4' H4' 127.3 . . ?
C5' C4' H4' 127.1 . . ?
Fe1 C4' H4' 127.2 . . ?
C1' C5' C4' 109(2) . . ?
C1' C5' Fe1 68.9(15) . . ?
C4' C5' Fe1 71.6(15) . . ?
C1' C5' H5' 125.2 . . ?
C4' C5' H5' 125.4 . . ?
Fe1 C5' H5' 125.3 . . ?
C7 C6 C10 107.8(5) . . ?
C7 C6 Fe1 70.0(3) . . ?
C10 C6 Fe1 68.9(3) . . ?
C7 C6 H6 126.1 . . ?
C10 C6 H6 126.1 . . ?
Fe1 C6 H6 126.1 . . ?
C6 C7 C8 108.5(4) . . ?
C6 C7 Fe1 69.5(3) . . ?
C8 C7 Fe1 69.9(3) . . ?
C6 C7 H7 125.8 . . ?
C8 C7 H7 125.8 . . ?
Fe1 C7 H7 125.8 . . ?
C9 C8 C7 108.1(5) . . ?
C9 C8 Fe1 69.0(3) . . ?
C7 C8 Fe1 69.4(3) . . ?
C9 C8 H8 125.9 . . ?
C7 C8 H8 125.9 . . ?
Fe1 C8 H8 125.9 . . ?
C8 C9 C10 108.3(4) . . ?
C8 C9 Fe1 70.8(3) . . ?
C10 C9 Fe1 69.2(3) . . ?
C8 C9 H9 125.9 . . ?
C10 C9 H9 125.9 . . ?
Fe1 C9 H9 125.9 . . ?
C6 C10 C9 107.4(4) . . ?
C6 C10 C11 127.7(5) . . ?
C9 C10 C11 124.8(4) . . ?
C6 C10 Fe1 69.9(3) . . ?
C9 C10 Fe1 69.4(3) . . ?
C11 C10 Fe1 122.7(3) . . ?
C10 C11 N1 113.2(4) . . ?
C10 C11 H11A 108.9 . . ?
N1 C11 H11A 108.9 . . ?
C10 C11 H11B 108.9 . . ?
N1 C11 H11B 108.9 . . ?
H11A C11 H11B 107.8 . . ?
N1 C12 H12A 109.5 . . ?
N1 C12 H12B 109.5 . . ?
H12A C12 H12B 109.5 . . ?
N1 C12 H12C 109.5 . . ?
H12A C12 H12C 109.5 . . ?
H12B C12 H12C 109.5 . . ?
O1 C13 C14 109.2(4) . . ?
O1 C13 H13A 109.8 . . ?
C14 C13 H13A 109.8 . . ?
O1 C13 H13B 109.8 . . ?
C14 C13 H13B 109.8 . . ?
H13A C13 H13B 108.3 . . ?
O2 C14 C13 109.7(4) . . ?
O2 C14 H14A 109.7 . . ?
C13 C14 H14A 109.7 . . ?
O2 C14 H14B 109.7 . . ?
C13 C14 H14B 109.7 . . ?
H14A C14 H14B 108.2 . . ?
O2 C15 C16 108.1(4) . . ?
O2 C15 H15A 110.1 . . ?
C16 C15 H15A 110.1 . . ?
O2 C15 H15B 110.1 . . ?
C16 C15 H15B 110.1 . . ?
H15A C15 H15B 108.4 . . ?
O3 C16 C15 110.1(4) . . ?
O3 C16 H16A 109.6 . . ?
C15 C16 H16A 109.6 . . ?
O3 C16 H16B 109.6 . . ?
C15 C16 H16B 109.6 . . ?
H16A C16 H16B 108.2 . . ?
C18 C17 O3 120.4(4) . . ?
C18 C17 C22 120.5(5) . . ?
O3 C17 C22 119.0(4) . . ?
C17 C18 C19 120.4(5) . . ?
C17 C18 H18 119.8 . . ?
C19 C18 H18 119.8 . . ?
C20 C19 C18 119.1(5) . . ?
C20 C19 H19 120.4 . . ?
C18 C19 H19 120.4 . . ?
C19 C20 C21 121.1(5) . . ?
C19 C20 H20 119.4 . . ?
C21 C20 H20 119.4 . . ?
C22 C21 C20 120.0(5) . . ?
C22 C21 H21 120.0 . . ?
C20 C21 H21 120.0 . . ?
O4 C22 C21 125.0(5) . . ?
O4 C22 C17 116.3(4) . . ?
C21 C22 C17 118.7(5) . . ?
O4 C23 C24 109.0(4) . . ?
O4 C23 H23A 109.9 . . ?
C24 C23 H23A 109.9 . . ?
O4 C23 H23B 109.9 . . ?
C24 C23 H23B 109.9 . . ?
H23A C23 H23B 108.3 . . ?
O5 C24 C23 110.0(4) . . ?
O5 C24 H24A 109.7 . . ?
C23 C24 H24A 109.7 . . ?
O5 C24 H24B 109.7 . . ?
C23 C24 H24B 109.7 . . ?
H24A C24 H24B 108.2 . . ?
O5 C25 C26 108.5(4) . . ?
O5 C25 H25A 110.0 . . ?
C26 C25 H25A 110.0 . . ?
O5 C25 H25B 110.0 . . ?
C26 C25 H25B 110.0 . . ?
H25A C25 H25B 108.4 . . ?
O6 C26 C25 110.7(4) . . ?
O6 C26 H26A 109.5 . . ?
C25 C26 H26A 109.5 . . ?
O6 C26 H26B 109.5 . . ?
C25 C26 H26B 109.5 . . ?
H26A C26 H26B 108.1 . . ?
C28 C27 O6 120.7(4) . . ?
C28 C27 C32 119.9(4) . . ?
O6 C27 C32 119.2(4) . . ?
C29 C28 C27 120.4(5) . . ?
C29 C28 H28 119.8 . . ?
C27 C28 H28 119.8 . . ?
C28 C29 C30 119.9(5) . . ?
C28 C29 H29 120.1 . . ?
C30 C29 H29 120.1 . . ?
C29 C30 C31 120.1(5) . . ?
C29 C30 H30 119.9 . . ?
C31 C30 H30 119.9 . . ?
C32 C31 C30 120.5(5) . . ?
C32 C31 H31 119.8 . . ?
C30 C31 H31 119.8 . . ?
O1 C32 C31 125.0(4) . . ?
O1 C32 C27 115.8(4) . . ?
C31 C32 C27 119.2(4) . . ?
C1' Fe1 C2' 42.6(6) . . ?
C1' Fe1 C5' 40.5(11) . . ?
C2' Fe1 C5' 68.6(11) . . ?
C1' Fe1 C10 110.1(7) . . ?
C2' Fe1 C10 132.7(11) . . ?
C5' Fe1 C10 119.1(8) . . ?
C1' Fe1 C9 119.0(7) . . ?
C2' Fe1 C9 109.1(8) . . ?
C5' Fe1 C9 152.7(8) . . ?
C10 Fe1 C9 41.4(2) . . ?
C1' Fe1 C3' 68.1(11) . . ?
C2' Fe1 C3' 39.4(11) . . ?
C5' Fe1 C3' 66.5(11) . . ?
C10 Fe1 C3' 170.0(11) . . ?
C9 Fe1 C3' 129.9(10) . . ?
C1' Fe1 C6 131.1(9) . . ?
C2' Fe1 C6 172.4(11) . . ?
C5' Fe1 C6 109.3(9) . . ?
C10 Fe1 C6 41.19(19) . . ?
C9 Fe1 C6 69.1(2) . . ?
C3' Fe1 C6 147.4(11) . . ?
C1' Fe1 C7 168.4(10) . . ?
C2' Fe1 C7 146.5(10) . . ?
C5' Fe1 C7 129.1(10) . . ?
C10 Fe1 C7 68.72(19) . . ?
C9 Fe1 C7 68.4(2) . . ?
C3' Fe1 C7 115.1(9) . . ?
C6 Fe1 C7 40.5(2) . . ?
C1' Fe1 C2 23.6(7) . . ?
C2' Fe1 C2 23.0(9) . . ?
C5' Fe1 C2 60.3(9) . . ?
C10 Fe1 C2 115.3(3) . . ?
C9 Fe1 C2 106.4(2) . . ?
C3' Fe1 C2 59.0(10) . . ?
C6 Fe1 C2 149.5(3) . . ?
C7 Fe1 C2 167.8(4) . . ?
C1' Fe1 C8 150.7(9) . . ?
C2' Fe1 C8 115.4(8) . . ?
C5' Fe1 C8 166.4(9) . . ?
C10 Fe1 C8 68.7(2) . . ?
C9 Fe1 C8 40.3(2) . . ?
C3' Fe1 C8 107.6(8) . . ?
C6 Fe1 C8 68.5(2) . . ?
C7 Fe1 C8 40.7(2) . . ?
C2 Fe1 C8 128.4(3) . . ?
C1' Fe1 C3 55.9(8) . . ?
C2' Fe1 C3 18.8(9) . . ?
C5' Fe1 C3 69.9(8) . . ?
C10 Fe1 C3 149.7(4) . . ?
C9 Fe1 C3 117.1(3) . . ?
C3' Fe1 C3 21.3(9) . . ?
C6 Fe1 C3 168.5(4) . . ?
C7 Fe1 C3 130.7(4) . . ?
C2 Fe1 C3 40.7(4) . . ?
C8 Fe1 C3 109.4(3) . . ?
C1' Fe1 C4 67.1(7) . . ?
C2' Fe1 C4 54.7(10) . . ?
C5' Fe1 C4 49.8(8) . . ?
C10 Fe1 C4 166.6(5) . . ?
C9 Fe1 C4 151.9(5) . . ?
C3' Fe1 C4 22.9(8) . . ?
C6 Fe1 C4 130.0(4) . . ?
C7 Fe1 C4 111.1(3) . . ?
C2 Fe1 C4 67.9(3) . . ?
C8 Fe1 C4 120.5(4) . . ?
C3 Fe1 C4 40.4(4) . . ?
C12 N1 C11 110.7(4) . . ?
C12 N1 H1A 109.5 . . ?
C11 N1 H1A 109.5 . . ?
C12 N1 H1B 109.5 . . ?
C11 N1 H1B 109.5 . . ?
H1A N1 H1B 108.1 . . ?
C32 O1 C13 115.5(4) . . ?
C14 O2 C15 112.0(4) . . ?
C17 O3 C16 114.1(4) . . ?
C22 O4 C23 115.7(4) . . ?
C24 O5 C25 111.6(4) . . ?
C27 O6 C26 114.1(4) . . ?
F4' P1 F6' 107.2(7) . . ?
F4' P1 F1 116.8(6) . . ?
F6' P1 F1 79.6(6) . . ?
F4' P1 F5 100.3(5) . . ?
F6' P1 F5 152.1(6) . . ?
F1 P1 F5 92.4(5) . . ?
F4' P1 F3' 85.2(6) . . ?
F6' P1 F3' 92.2(6) . . ?
F1 P1 F3' 157.9(6) . . ?
F5 P1 F3' 85.4(5) . . ?
F4' P1 F2 145.1(5) . . ?
F6' P1 F2 65.9(6) . . ?
F1 P1 F2 96.2(4) . . ?
F5 P1 F2 88.8(4) . . ?
F3' P1 F2 61.8(5) . . ?
F4' P1 F4 26.5(4) . . ?
F6' P1 F4 105.9(6) . . ?
F1 P1 F4 90.4(5) . . ?
F5 P1 F4 100.8(5) . . ?
F3' P1 F4 111.7(5) . . ?
F2 P1 F4 168.2(4) . . ?
F4' P1 F1' 92.8(7) . . ?
F6' P1 F1' 85.7(6) . . ?
F1 P1 F1' 24.0(5) . . ?
F5 P1 F1' 97.8(5) . . ?
F3' P1 F1' 176.5(6) . . ?
F2 P1 F1' 119.5(5) . . ?
F4 P1 F1' 66.4(5) . . ?
F4' P1 F3 58.1(5) . . ?
F6' P1 F3 99.6(6) . . ?
F1 P1 F3 174.4(4) . . ?
F5 P1 F3 90.8(4) . . ?
F3' P1 F3 27.1(4) . . ?
F2 P1 F3 88.5(3) . . ?
F4 P1 F3 84.5(4) . . ?
F1' P1 F3 150.7(5) . . ?
F4' P1 F6 80.3(5) . . ?
F6' P1 F6 27.0(5) . . ?
F1 P1 F6 92.5(4) . . ?
F5 P1 F6 174.2(4) . . ?
F3' P1 F6 88.9(4) . . ?
F2 P1 F6 87.6(3) . . ?
F4 P1 F6 82.3(3) . . ?
F1' P1 F6 87.9(5) . . ?
F3 P1 F6 84.6(3) . . ?
F4' P1 F5' 75.4(6) . . ?
F6' P1 F5' 170.4(6) . . ?
F1 P1 F5' 91.0(5) . . ?
F5 P1 F5' 28.7(4) . . ?
F3' P1 F5' 97.2(5) . . ?
F2 P1 F5' 117.4(5) . . ?
F4 P1 F5' 72.1(5) . . ?
F1' P1 F5' 85.0(6) . . ?
F3 P1 F5' 89.6(4) . . ?
F6 P1 F5' 154.2(5) . . ?
F4' P1 F2' 158.3(6) . . ?
F6' P1 F2' 88.8(6) . . ?
F1 P1 F2' 50.8(5) . . ?
F5 P1 F2' 66.0(5) . . ?
F3' P1 F2' 109.1(5) . . ?
F2 P1 F2' 54.7(4) . . ?
F4 P1 F2' 135.7(4) . . ?
F1' P1 F2' 73.6(5) . . ?
F3 P1 F2' 134.8(4) . . ?
F6 P1 F2' 115.1(4) . . ?
F5' P1 F2' 86.5(5) . . ?

loop_
_geom_bond_atom_site_label_1
_geom_bond_atom_site_label_2
_geom_bond_distance
_geom_bond_site_symmetry_2
_geom_bond_publ_flag
C1 C2 1.428(12) . ?
C1 C5 1.449(14) . ?
C1 Fe1 2.077(8) . ?
C1 H1 1.0000 . ?
C2 C3 1.426(13) . ?
C2 Fe1 2.052(6) . ?
C2 H2 1.0000 . ?
C3 C4 1.418(15) . ?
C3 Fe1 2.053(7) . ?
C3 H3 1.0000 . ?
C4 C5 1.421(18) . ?
C4 Fe1 2.053(8) . ?
C4 H4 1.0000 . ?
C5 Fe1 2.057(10) . ?
C5 H5 1.0000 . ?
C1' C5' 1.38(4) . ?
C1' C2' 1.439(18) . ?
C1' Fe1 1.98(2) . ?
C1' H1' 1.0000 . ?
C2' C3' 1.35(4) . ?
C2' Fe1 1.98(3) . ?
C2' H2' 1.0000 . ?
C3' C4' 1.35(3) . ?
C3' Fe1 2.03(3) . ?
C3' H3' 1.0000 . ?
C4' C5' 1.428(18) . ?
C4' Fe1 2.06(2) . ?
C4' H4' 1.0000 . ?
C5' Fe1 2.00(3) . ?
C5' H5' 1.0000 . ?
C6 C7 1.414(8) . ?
C6 C10 1.430(7) . ?
C6 Fe1 2.040(5) . ?
C6 H6 1.0000 . ?
C7 C8 1.424(8) . ?
C7 Fe1 2.046(5) . ?
C7 H7 1.0000 . ?
C8 C9 1.406(7) . ?
C8 Fe1 2.053(5) . ?
C8 H8 1.0000 . ?
C9 C10 1.434(7) . ?
C9 Fe1 2.029(5) . ?
C9 H9 1.0000 . ?
C10 C11 1.487(7) . ?
C10 Fe1 2.026(5) . ?
C11 N1 1.508(6) . ?
C11 H11A 0.9900 . ?
C11 H11B 0.9900 . ?
C12 N1 1.487(6) . ?
C12 H12A 0.9800 . ?
C12 H12B 0.9800 . ?
C12 H12C 0.9800 . ?
C13 O1 1.439(5) . ?
C13 C14 1.495(7) . ?
C13 H13A 0.9900 . ?
C13 H13B 0.9900 . ?
C14 O2 1.419(6) . ?
C14 H14A 0.9900 . ?
C14 H14B 0.9900 . ?
C15 O2 1.424(6) . ?
C15 C16 1.491(8) . ?
C15 H15A 0.9900 . ?
C15 H15B 0.9900 . ?
C16 O3 1.443(6) . ?
C16 H16A 0.9900 . ?
C16 H16B 0.9900 . ?
C17 C18 1.374(7) . ?
C17 O3 1.389(6) . ?
C17 C22 1.403(7) . ?
C18 C19 1.390(8) . ?
C18 H18 0.9500 . ?
C19 C20 1.373(8) . ?
C19 H19 0.9500 . ?
C20 C21 1.386(8) . ?
C20 H20 0.9500 . ?
C21 C22 1.386(7) . ?
C21 H21 0.9500 . ?
C22 O4 1.372(6) . ?
C23 O4 1.435(6) . ?
C23 C24 1.494(8) . ?
C23 H23A 0.9900 . ?
C23 H23B 0.9900 . ?
C24 O5 1.416(6) . ?
C24 H24A 0.9900 . ?
C24 H24B 0.9900 . ?
C25 O5 1.418(6) . ?
C25 C26 1.494(8) . ?
C25 H25A 0.9900 . ?
C25 H25B 0.9900 . ?
C26 O6 1.440(6) . ?
C26 H26A 0.9900 . ?
C26 H26B 0.9900 . ?
C27 C28 1.385(7) . ?
C27 O6 1.388(6) . ?
C27 C32 1.404(7) . ?
C28 C29 1.383(8) . ?
C28 H28 0.9500 . ?
C29 C30 1.384(8) . ?
C29 H29 0.9500 . ?
C30 C31 1.389(7) . ?
C30 H30 0.9500 . ?
C31 C32 1.384(7) . ?
C31 H31 0.9500 . ?
C32 O1 1.376(6) . ?
F1 P1 1.509(9) . ?
F2 P1 1.552(7) . ?
F3 P1 1.678(6) . ?
F4 P1 1.641(8) . ?
F5 P1 1.513(8) . ?
F6 P1 1.683(6) . ?
F1' P1 1.657(12) . ?
F2' P1 1.749(10) . ?
F3' P1 1.541(10) . ?
F4' P1 1.455(10) . ?
F5' P1 1.686(11) . ?
F6' P1 1.488(12) . ?
N1 H1A 0.9200 . ?
N1 H1B 0.9200 . ?
